data_4303220
loop_
_publ_author_name
'C. Gianna Hoffman-Luca'
'Aura A. Eroy-Reveles'
'Jose Alvarenga'
'Pradip K. Mascharak'

_publ_contact_author_address
;
Department of Chemistry and Biochemistry,
University of California, Santa Cruz,
1156 High Street,
Santa Cruz, CA 95064
USA
;
_publ_contact_author_email pradip@chemsitry.ucsc.edu
_publ_contact_author_fax '+1 831 459 2935'
_publ_contact_author_name 'Pradip Mascharak'
_publ_contact_author_phone '+1 831 459 4251'
_publ_section_title
;
Syntheses, Structures, and Photochemistry of Manganese Nitrosyls Derived
from Designed Schiff Base Ligands: Potential NO Donors That Can Be
Activated by Near-Infrared Light
;
_journal_name_full 'Inorganic Chemistry'
_journal_page_first 9104
_journal_page_last 9111
_journal_paper_doi 10.1021/ic900604j
_journal_volume 48
_journal_year 2009
_chemical_formula_moiety 'C24 H23 Mn N6 O, C2 H3 N, 2(Cl O4)'
_chemical_formula_sum 'C26 H23 Cl2 Mn N6 O9'
_chemical_formula_weight 689.34
_chemical_name_systematic
; 
 ? 
;
_space_group_IT_number 2
_symmetry_cell_setting triclinic
_symmetry_space_group_name_Hall '-P 1'
_symmetry_space_group_name_H-M 'P -1'
_atom_sites_solution_hydrogens geom
_atom_sites_solution_primary direct
_atom_sites_solution_secondary difmap
_audit_creation_method SHELXL-97
_cell_angle_alpha 95.351(2)
_cell_angle_beta 96.7360(10)
_cell_angle_gamma 99.306(2)
_cell_formula_units_Z 2
_cell_length_a 9.8171(10)
_cell_length_b 12.3651(13)
_cell_length_c 12.5948(13)
_cell_measurement_temperature 150(2)
_cell_measurement_theta_max 24.730
_cell_measurement_theta_min 0.973
_cell_volume 1488.5(3)
_computing_cell_refinement 'Bruker SAINT v7.34'
_computing_data_collection 'Bruker APEX-II v2.1-4'
_computing_data_reduction 'Bruker SAINT v7.34'
_computing_structure_refinement 'SHELXL-97 (Sheldrick, 1997)'
_computing_structure_solution 'SHELXS-97 (Sheldrick, 1990)'
_diffrn_ambient_temperature 150(2)
_diffrn_detector_area_resol_mean 83.33
_diffrn_measured_fraction_theta_full 0.994
_diffrn_measured_fraction_theta_max 0.994
_diffrn_measurement_device_type 'Bruker APEX-II'
_diffrn_measurement_method \w/2\q-scans
_diffrn_radiation_monochromator graphite
_diffrn_radiation_source 'fine-focus sealed tube'
_diffrn_radiation_type MoK\a
_diffrn_radiation_wavelength 0.71073
_diffrn_reflns_av_R_equivalents 0.0463
_diffrn_reflns_av_sigmaI/netI 0.0659
_diffrn_reflns_limit_h_max 11
_diffrn_reflns_limit_h_min -11
_diffrn_reflns_limit_k_max 14
_diffrn_reflns_limit_k_min -14
_diffrn_reflns_limit_l_max 14
_diffrn_reflns_limit_l_min -14
_diffrn_reflns_number 13006
_diffrn_reflns_theta_full 24.73
_diffrn_reflns_theta_max 24.73
_diffrn_reflns_theta_min 2.12
_exptl_absorpt_coefficient_mu 0.685
_exptl_absorpt_correction_T_max 0.7451
_exptl_absorpt_correction_T_min 0.6624
_exptl_absorpt_correction_type empirical
_exptl_absorpt_process_details 'Sheldrick, 2007'
_exptl_crystal_colour magenta
_exptl_crystal_density_diffrn 1.538
_exptl_crystal_density_method 'not measured'
_exptl_crystal_description shard
_exptl_crystal_F_000 704
_exptl_crystal_size_max 0.04
_exptl_crystal_size_mid 0.04
_exptl_crystal_size_min 0.02
_refine_diff_density_max 0.754
_refine_diff_density_min -0.365
_refine_diff_density_rms 0.074
_refine_ls_extinction_method none
_refine_ls_goodness_of_fit_ref 1.000
_refine_ls_hydrogen_treatment isotropic
_refine_ls_matrix_type full
_refine_ls_number_parameters 406
_refine_ls_number_reflns 5064
_refine_ls_number_restraints 0
_refine_ls_restrained_S_all 1.000
_refine_ls_R_factor_all 0.0970
_refine_ls_R_factor_gt 0.0570
_refine_ls_shift/su_max 0.047
_refine_ls_shift/su_mean 0.002
_refine_ls_structure_factor_coef Fsqd
_refine_ls_weighting_details 'calc w=1/[\s^2^(Fo^2^)+(0.1000P)^2^+0.0000P] where P=(Fo^2^+2Fc^2^)/3'
_refine_ls_weighting_scheme calc
_refine_ls_wR_factor_gt 0.1454
_refine_ls_wR_factor_ref 0.1690
_reflns_number_gt 3361
_reflns_number_total 5064
_reflns_threshold_expression >2sigma(I)
_cod_data_source_file ic900604j_si_001_2.cif
_cod_data_source_block xsc08076
_cod_database_code 4303220

loop_
_symmetry_equiv_pos_as_xyz
'x, y, z'
'-x, -y, -z'

loop_
_atom_site_label
_atom_site_type_symbol
_atom_site_fract_x
_atom_site_fract_y
_atom_site_fract_z
_atom_site_U_iso_or_equiv
_atom_site_adp_type
_atom_site_occupancy
_atom_site_symmetry_multiplicity
_atom_site_calc_flag
_atom_site_refinement_flags
_atom_site_disorder_assembly
_atom_site_disorder_group
Mn1 Mn 0.32302(6) 0.18004(5) 0.27376(5) 0.0310(2) Uani 1 1 d . . .
Cl2 Cl 0.21612(13) 0.71244(10) 0.93164(10) 0.0506(4) Uani 1 1 d . . .
N6 N 0.4919(4) 0.2188(3) 0.3138(3) 0.0355(9) Uani 1 1 d . . .
N2 N 0.1243(4) 0.1416(3) 0.2110(3) 0.0368(9) Uani 1 1 d . . .
N4 N 0.3294(4) 0.2851(3) 0.1601(3) 0.0365(9) Uani 1 1 d . . .
O1 O 0.6131(3) 0.2472(3) 0.3348(3) 0.0535(9) Uani 1 1 d . . .
N3 N 0.3430(4) 0.0708(3) 0.1487(3) 0.0365(9) Uani 1 1 d . . .
N1 N 0.2265(4) 0.2663(3) 0.3855(3) 0.0333(8) Uani 1 1 d . . .
N5 N 0.3118(4) 0.0415(3) 0.3486(3) 0.0369(9) Uani 1 1 d . . .
C5 C 0.0868(5) 0.2515(4) 0.3575(4) 0.0390(11) Uani 1 1 d . . .
C1 C 0.2809(5) 0.3333(4) 0.4795(3) 0.0365(11) Uani 1 1 d . . .
C2 C 0.1926(5) 0.3905(4) 0.5403(4) 0.0408(11) Uani 1 1 d . . .
C6 C 0.0336(5) 0.1801(4) 0.2587(4) 0.0398(11) Uani 1 1 d . . .
H6 H -0.0608 0.1637 0.2324 0.048 Uiso 1 1 calc R . .
O6 O 0.2500(4) 0.8174(3) 0.8929(3) 0.0657(11) Uani 1 1 d . . .
C16 C 0.3691(5) -0.0383(4) 0.2957(4) 0.0443(12) Uani 1 1 d . . .
C14 C 0.2938(5) 0.3861(4) 0.1659(4) 0.0411(11) Uani 1 1 d . . .
H14 H 0.2621 0.4131 0.2282 0.049 Uiso 1 1 calc R . .
C8 C 0.2006(5) 0.0067(4) 0.1001(4) 0.0442(12) Uani 1 1 d . . .
H8A H 0.2033 -0.0208 0.0258 0.053 Uiso 1 1 calc R . .
H8B H 0.1767 -0.0561 0.1393 0.053 Uiso 1 1 calc R . .
O7 O 0.2712(4) 0.7229(3) 1.0428(3) 0.0774(12) Uani 1 1 d . . .
C10 C 0.3709(5) 0.2457(4) 0.0693(4) 0.0408(11) Uani 1 1 d . . .
C20 C 0.2592(5) 0.0205(4) 0.4391(4) 0.0471(12) Uani 1 1 d . . .
H20 H 0.2222 0.0753 0.4758 0.056 Uiso 1 1 calc R . .
C24 C 0.2533(6) 0.4603(4) 0.6343(4) 0.0553(14) Uani 1 1 d . . .
H24 H 0.1980 0.4993 0.6729 0.066 Uiso 1 1 calc R . .
O8 O 0.0697(4) 0.6800(4) 0.9174(4) 0.0969(16) Uani 1 1 d . . .
C3 C 0.0502(5) 0.3721(4) 0.5046(4) 0.0550(14) Uani 1 1 d . . .
H3 H -0.0086 0.4075 0.5429 0.066 Uiso 1 1 calc R . .
C7 C 0.0928(5) 0.0782(4) 0.1047(4) 0.0466(12) Uani 1 1 d . . .
H7A H 0.0974 0.1269 0.0487 0.056 Uiso 1 1 calc R . .
H7B H 0.0004 0.0338 0.0956 0.056 Uiso 1 1 calc R . .
C13 C 0.3025(5) 0.4502(4) 0.0836(4) 0.0511(13) Uani 1 1 d . . .
H13 H 0.2794 0.5203 0.0902 0.061 Uiso 1 1 calc R . .
O9 O 0.2809(5) 0.6351(4) 0.8744(4) 0.0939(15) Uani 1 1 d . . .
C15 C 0.4251(5) -0.0089(4) 0.1965(4) 0.0462(12) Uani 1 1 d . . .
H15A H 0.4172 -0.0745 0.1459 0.055 Uiso 1 1 calc R . .
H15B H 0.5227 0.0244 0.2130 0.055 Uiso 1 1 calc R . .
C9 C 0.4122(5) 0.1337(4) 0.0692(4) 0.0442(12) Uani 1 1 d . . .
H9A H 0.3860 0.0934 -0.0020 0.053 Uiso 1 1 calc R . .
H9B H 0.5125 0.1420 0.0870 0.053 Uiso 1 1 calc R . .
C22 C 0.4756(6) 0.4141(4) 0.6130(4) 0.0572(14) Uani 1 1 d . . .
H22 H 0.5696 0.4209 0.6390 0.069 Uiso 1 1 calc R . .
C11 C 0.3799(5) 0.3051(5) -0.0167(4) 0.0533(14) Uani 1 1 d . . .
H11 H 0.4084 0.2755 -0.0793 0.064 Uiso 1 1 calc R . .
C21 C 0.4218(5) 0.3474(4) 0.5190(4) 0.0489(13) Uani 1 1 d . . .
H21 H 0.4804 0.3111 0.4813 0.059 Uiso 1 1 calc R . .
C4 C -0.0027(5) 0.3029(4) 0.4145(4) 0.0507(13) Uani 1 1 d . . .
H4 H -0.0979 0.2898 0.3908 0.061 Uiso 1 1 calc R . .
C17 C 0.3667(7) -0.1403(4) 0.3324(5) 0.0652(16) Uani 1 1 d . . .
H17 H 0.4013 -0.1956 0.2944 0.078 Uiso 1 1 calc R . .
C19 C 0.2576(6) -0.0791(5) 0.4804(4) 0.0632(16) Uani 1 1 d . . .
H19 H 0.2202 -0.0914 0.5436 0.076 Uiso 1 1 calc R . .
C23 C 0.3919(6) 0.4714(4) 0.6695(4) 0.0580(15) Uani 1 1 d . . .
H23 H 0.4305 0.5176 0.7319 0.070 Uiso 1 1 calc R . .
C12 C 0.3463(5) 0.4088(5) -0.0097(5) 0.0572(15) Uani 1 1 d . . .
H12 H 0.3531 0.4506 -0.0671 0.069 Uiso 1 1 calc R . .
C18 C 0.3120(7) -0.1588(5) 0.4266(5) 0.0726(18) Uani 1 1 d . . .
H18 H 0.3124 -0.2264 0.4534 0.087 Uiso 1 1 calc R . .
Cl1 Cl 0.17830(17) 0.10375(12) 0.74148(12) 0.0617(4) Uani 1 1 d . . .
O2 O 0.2614(12) 0.1879(6) 0.7153(6) 0.257(6) Uani 1 1 d . . .
O3 O 0.0838(8) 0.0494(9) 0.6602(5) 0.206(4) Uani 1 1 d . . .
O4 O 0.2471(9) 0.0243(9) 0.7630(11) 0.262(6) Uani 1 1 d . . .
O5 O 0.1234(9) 0.1256(6) 0.8351(5) 0.178(4) Uani 1 1 d . . .
N7 N 0.1641(6) 0.5742(5) 0.3069(5) 0.0842(18) Uani 1 1 d . . .
C25 C 0.0876(7) 0.5961(5) 0.2427(6) 0.0672(17) Uani 1 1 d . . .
C26 C -0.0165(7) 0.6206(7) 0.1613(6) 0.096(2) Uani 1 1 d . . .
H26A H -0.0586 0.6797 0.1902 0.144 Uiso 1 1 calc R . .
H26B H -0.0867 0.5562 0.1394 0.144 Uiso 1 1 calc R . .
H26C H 0.0268 0.6420 0.1002 0.144 Uiso 1 1 calc R . .

loop_
_atom_site_aniso_label
_atom_site_aniso_U_11
_atom_site_aniso_U_22
_atom_site_aniso_U_33
_atom_site_aniso_U_23
_atom_site_aniso_U_13
_atom_site_aniso_U_12
Mn1 0.0306(4) 0.0287(4) 0.0325(4) -0.0014(3) 0.0014(3) 0.0068(3)
Cl2 0.0533(8) 0.0413(7) 0.0573(8) 0.0083(6) 0.0028(6) 0.0101(6)
N6 0.036(2) 0.039(2) 0.032(2) 0.0044(16) 0.0019(17) 0.0070(18)
N2 0.032(2) 0.039(2) 0.038(2) 0.0010(17) 0.0019(17) 0.0076(17)
N4 0.037(2) 0.033(2) 0.039(2) 0.0034(17) 0.0016(17) 0.0068(17)
O1 0.0307(19) 0.070(3) 0.056(2) 0.0014(18) 0.0007(16) 0.0040(17)
N3 0.038(2) 0.034(2) 0.037(2) -0.0025(17) 0.0043(17) 0.0063(17)
N1 0.037(2) 0.028(2) 0.035(2) 0.0054(16) 0.0035(16) 0.0075(16)
N5 0.040(2) 0.032(2) 0.038(2) -0.0001(17) 0.0027(17) 0.0066(17)
C5 0.032(3) 0.042(3) 0.045(3) 0.008(2) 0.007(2) 0.011(2)
C1 0.048(3) 0.030(2) 0.031(2) -0.0005(19) 0.003(2) 0.007(2)
C2 0.053(3) 0.033(3) 0.039(3) 0.001(2) 0.014(2) 0.008(2)
C6 0.029(2) 0.044(3) 0.046(3) 0.010(2) 0.000(2) 0.005(2)
O6 0.057(2) 0.053(2) 0.088(3) 0.027(2) 0.003(2) 0.0084(19)
C16 0.045(3) 0.041(3) 0.046(3) -0.001(2) -0.001(2) 0.013(2)
C14 0.043(3) 0.039(3) 0.042(3) 0.005(2) 0.006(2) 0.006(2)
C8 0.046(3) 0.039(3) 0.043(3) -0.010(2) -0.004(2) 0.006(2)
O7 0.090(3) 0.077(3) 0.063(3) 0.007(2) -0.007(2) 0.024(2)
C10 0.032(3) 0.046(3) 0.043(3) 0.004(2) 0.003(2) 0.004(2)
C20 0.057(3) 0.041(3) 0.044(3) 0.005(2) 0.008(2) 0.011(2)
C24 0.074(4) 0.047(3) 0.045(3) -0.004(2) 0.018(3) 0.012(3)
O8 0.056(3) 0.110(4) 0.120(4) 0.051(3) -0.004(3) -0.009(3)
C3 0.054(3) 0.058(4) 0.058(3) -0.002(3) 0.021(3) 0.022(3)
C7 0.038(3) 0.050(3) 0.044(3) -0.005(2) -0.005(2) -0.002(2)
C13 0.057(3) 0.041(3) 0.057(3) 0.016(3) 0.003(3) 0.011(3)
O9 0.137(4) 0.065(3) 0.090(3) -0.003(2) 0.025(3) 0.047(3)
C15 0.049(3) 0.039(3) 0.052(3) -0.001(2) 0.002(2) 0.021(2)
C9 0.050(3) 0.046(3) 0.041(3) 0.004(2) 0.013(2) 0.017(2)
C22 0.062(3) 0.057(4) 0.045(3) -0.008(3) -0.006(3) 0.005(3)
C11 0.052(3) 0.065(4) 0.045(3) 0.011(3) 0.012(2) 0.009(3)
C21 0.045(3) 0.052(3) 0.047(3) -0.007(2) 0.005(2) 0.010(2)
C4 0.039(3) 0.054(3) 0.062(3) 0.003(3) 0.013(2) 0.015(2)
C17 0.099(5) 0.040(3) 0.063(4) 0.008(3) 0.009(3) 0.032(3)
C19 0.093(4) 0.049(4) 0.052(3) 0.022(3) 0.016(3) 0.012(3)
C23 0.076(4) 0.048(3) 0.043(3) -0.015(2) 0.007(3) 0.001(3)
C12 0.052(3) 0.060(4) 0.061(4) 0.027(3) 0.004(3) 0.006(3)
C18 0.105(5) 0.047(4) 0.069(4) 0.018(3) 0.006(4) 0.023(3)
Cl1 0.0779(10) 0.0519(9) 0.0548(9) 0.0072(7) 0.0138(8) 0.0057(7)
O2 0.448(15) 0.131(6) 0.161(7) -0.021(5) 0.189(8) -0.126(8)
O3 0.138(6) 0.343(12) 0.098(5) 0.001(6) -0.023(4) -0.030(7)
O4 0.169(8) 0.265(11) 0.418(16) 0.179(12) 0.060(9) 0.133(8)
O5 0.255(9) 0.135(6) 0.130(5) -0.022(4) 0.124(6) -0.053(5)
N7 0.074(4) 0.098(5) 0.086(4) -0.006(3) 0.017(3) 0.037(3)
C25 0.061(4) 0.072(4) 0.074(5) -0.001(3) 0.027(3) 0.019(3)
C26 0.082(5) 0.117(6) 0.101(6) 0.043(5) 0.031(4) 0.021(4)

loop_
_atom_type_symbol
_atom_type_description
_atom_type_scat_dispersion_real
_atom_type_scat_dispersion_imag
_atom_type_scat_source
C C 0.0033 0.0016 'International Tables Vol C Tables 4.2.6.8 and 6.1.1.4'
H H 0.0000 0.0000 'International Tables Vol C Tables 4.2.6.8 and 6.1.1.4'
N N 0.0061 0.0033 'International Tables Vol C Tables 4.2.6.8 and 6.1.1.4'
O O 0.0106 0.0060 'International Tables Vol C Tables 4.2.6.8 and 6.1.1.4'
Cl Cl 0.1484 0.1585 'International Tables Vol C Tables 4.2.6.8 and 6.1.1.4'
Mn Mn 0.3368 0.7283 'International Tables Vol C Tables 4.2.6.8 and 6.1.1.4'

loop_
_geom_angle_atom_site_label_1
_geom_angle_atom_site_label_2
_geom_angle_atom_site_label_3
_geom_angle
_geom_angle_site_symmetry_1
_geom_angle_site_symmetry_3
_geom_angle_publ_flag
N6 Mn1 N2 173.55(17) . . ?
N6 Mn1 N4 91.23(16) . . ?
N2 Mn1 N4 82.56(15) . . ?
N6 Mn1 N5 93.39(16) . . ?
N2 Mn1 N5 92.08(15) . . ?
N4 Mn1 N5 162.85(15) . . ?
N6 Mn1 N3 95.88(16) . . ?
N2 Mn1 N3 81.65(14) . . ?
N4 Mn1 N3 82.41(15) . . ?
N5 Mn1 N3 80.69(15) . . ?
N6 Mn1 N1 104.94(15) . . ?
N2 Mn1 N1 77.92(14) . . ?
N4 Mn1 N1 99.51(14) . . ?
N5 Mn1 N1 95.23(14) . . ?
N3 Mn1 N1 159.01(14) . . ?
O8 Cl2 O9 111.4(3) . . ?
O8 Cl2 O7 110.7(3) . . ?
O9 Cl2 O7 108.5(3) . . ?
O8 Cl2 O6 109.0(3) . . ?
O9 Cl2 O6 108.7(3) . . ?
O7 Cl2 O6 108.4(3) . . ?
O1 N6 Mn1 175.2(3) . . ?
C6 N2 C7 123.2(4) . . ?
C6 N2 Mn1 119.6(3) . . ?
C7 N2 Mn1 117.0(3) . . ?
C10 N4 C14 118.5(4) . . ?
C10 N4 Mn1 114.1(3) . . ?
C14 N4 Mn1 127.4(3) . . ?
C9 N3 C15 114.0(4) . . ?
C9 N3 C8 111.8(4) . . ?
C15 N3 C8 107.6(4) . . ?
C9 N3 Mn1 107.8(3) . . ?
C15 N3 Mn1 105.6(3) . . ?
C8 N3 Mn1 109.8(3) . . ?
C5 N1 C1 116.9(4) . . ?
C5 N1 Mn1 112.0(3) . . ?
C1 N1 Mn1 131.1(3) . . ?
C20 N5 C16 118.7(4) . . ?
C20 N5 Mn1 129.1(3) . . ?
C16 N5 Mn1 112.2(3) . . ?
N1 C5 C4 124.3(4) . . ?
N1 C5 C6 115.2(4) . . ?
C4 C5 C6 120.4(4) . . ?
N1 C1 C21 121.1(4) . . ?
N1 C1 C2 120.8(4) . . ?
C21 C1 C2 118.1(4) . . ?
C3 C2 C24 122.6(4) . . ?
C3 C2 C1 118.5(4) . . ?
C24 C2 C1 118.9(4) . . ?
N2 C6 C5 115.3(4) . . ?
N5 C16 C17 120.7(5) . . ?
N5 C16 C15 115.5(4) . . ?
C17 C16 C15 123.7(5) . . ?
N4 C14 C13 122.3(5) . . ?
C7 C8 N3 110.6(4) . . ?
N4 C10 C11 122.1(5) . . ?
N4 C10 C9 115.7(4) . . ?
C11 C10 C9 122.2(4) . . ?
N5 C20 C19 122.7(5) . . ?
C23 C24 C2 120.7(5) . . ?
C4 C3 C2 120.1(4) . . ?
N2 C7 C8 105.6(4) . . ?
C14 C13 C12 118.6(5) . . ?
C16 C15 N3 108.0(4) . . ?
N3 C9 C10 110.5(4) . . ?
C21 C22 C23 121.0(5) . . ?
C10 C11 C12 119.3(5) . . ?
C22 C21 C1 120.9(5) . . ?
C3 C4 C5 119.2(5) . . ?
C16 C17 C18 118.9(5) . . ?
C18 C19 C20 118.5(5) . . ?
C24 C23 C22 120.4(5) . . ?
C11 C12 C13 119.2(5) . . ?
C19 C18 C17 120.5(6) . . ?
O2 Cl1 O4 110.5(7) . . ?
O2 Cl1 O3 114.7(6) . . ?
O4 Cl1 O3 99.3(8) . . ?
O2 Cl1 O5 114.0(4) . . ?
O4 Cl1 O5 102.8(7) . . ?
O3 Cl1 O5 113.7(5) . . ?
N7 C25 C26 177.2(8) . . ?

loop_
_geom_bond_atom_site_label_1
_geom_bond_atom_site_label_2
_geom_bond_distance
_geom_bond_site_symmetry_2
_geom_bond_publ_flag
Mn1 N6 1.653(4) . ?
Mn1 N2 1.981(4) . ?
Mn1 N4 2.020(4) . ?
Mn1 N5 2.024(4) . ?
Mn1 N3 2.026(3) . ?
Mn1 N1 2.092(3) . ?
Cl2 O8 1.414(4) . ?
Cl2 O9 1.419(4) . ?
Cl2 O7 1.427(4) . ?
Cl2 O6 1.432(4) . ?
N6 O1 1.177(4) . ?
N2 C6 1.261(6) . ?
N2 C7 1.460(6) . ?
N4 C10 1.335(6) . ?
N4 C14 1.349(6) . ?
N3 C9 1.484(6) . ?
N3 C15 1.496(6) . ?
N3 C8 1.519(5) . ?
N1 C5 1.353(5) . ?
N1 C1 1.378(5) . ?
N5 C20 1.336(6) . ?
N5 C16 1.371(6) . ?
C5 C4 1.391(6) . ?
C5 C6 1.446(6) . ?
C1 C21 1.392(6) . ?
C1 C2 1.445(6) . ?
C2 C3 1.392(7) . ?
C2 C24 1.407(7) . ?
C16 C17 1.381(7) . ?
C16 C15 1.475(7) . ?
C14 C13 1.364(6) . ?
C8 C7 1.488(6) . ?
C10 C11 1.368(7) . ?
C10 C9 1.505(6) . ?
C20 C19 1.379(7) . ?
C24 C23 1.362(7) . ?
C3 C4 1.353(7) . ?
C13 C12 1.380(7) . ?
C22 C21 1.375(7) . ?
C22 C23 1.384(7) . ?
C11 C12 1.372(7) . ?
C17 C18 1.381(8) . ?
C19 C18 1.359(8) . ?
Cl1 O2 1.307(6) . ?
Cl1 O4 1.310(8) . ?
Cl1 O3 1.345(7) . ?
Cl1 O5 1.374(6) . ?
N7 C25 1.120(8) . ?
C25 C26 1.449(9) . ?

loop_
_geom_torsion_atom_site_label_1
_geom_torsion_atom_site_label_2
_geom_torsion_atom_site_label_3
_geom_torsion_atom_site_label_4
_geom_torsion
_geom_torsion_site_symmetry_1
_geom_torsion_site_symmetry_2
_geom_torsion_site_symmetry_3
_geom_torsion_site_symmetry_4
_geom_torsion_publ_flag
N2 Mn1 N6 O1 -20(5) . . . . ?
N4 Mn1 N6 O1 -35(4) . . . . ?
N5 Mn1 N6 O1 128(4) . . . . ?
N3 Mn1 N6 O1 47(4) . . . . ?
N1 Mn1 N6 O1 -135(4) . . . . ?
N6 Mn1 N2 C6 -117.2(14) . . . . ?
N4 Mn1 N2 C6 -101.7(4) . . . . ?
N5 Mn1 N2 C6 94.7(4) . . . . ?
N3 Mn1 N2 C6 175.0(4) . . . . ?
N1 Mn1 N2 C6 -0.2(3) . . . . ?
N6 Mn1 N2 C7 56.7(16) . . . . ?
N4 Mn1 N2 C7 72.3(3) . . . . ?
N5 Mn1 N2 C7 -91.4(3) . . . . ?
N3 Mn1 N2 C7 -11.1(3) . . . . ?
N1 Mn1 N2 C7 173.7(4) . . . . ?
N6 Mn1 N4 C10 82.7(3) . . . . ?
N2 Mn1 N4 C10 -95.5(3) . . . . ?
N5 Mn1 N4 C10 -22.9(7) . . . . ?
N3 Mn1 N4 C10 -13.0(3) . . . . ?
N1 Mn1 N4 C10 -171.9(3) . . . . ?
N6 Mn1 N4 C14 -99.0(4) . . . . ?
N2 Mn1 N4 C14 82.7(4) . . . . ?
N5 Mn1 N4 C14 155.3(5) . . . . ?
N3 Mn1 N4 C14 165.2(4) . . . . ?
N1 Mn1 N4 C14 6.3(4) . . . . ?
N6 Mn1 N3 C9 -65.3(3) . . . . ?
N2 Mn1 N3 C9 108.7(3) . . . . ?
N4 Mn1 N3 C9 25.2(3) . . . . ?
N5 Mn1 N3 C9 -157.7(3) . . . . ?
N1 Mn1 N3 C9 122.0(4) . . . . ?
N6 Mn1 N3 C15 57.0(3) . . . . ?
N2 Mn1 N3 C15 -129.0(3) . . . . ?
N4 Mn1 N3 C15 147.4(3) . . . . ?
N5 Mn1 N3 C15 -35.5(3) . . . . ?
N1 Mn1 N3 C15 -115.8(4) . . . . ?
N6 Mn1 N3 C8 172.7(3) . . . . ?
N2 Mn1 N3 C8 -13.3(3) . . . . ?
N4 Mn1 N3 C8 -96.8(3) . . . . ?
N5 Mn1 N3 C8 80.3(3) . . . . ?
N1 Mn1 N3 C8 0.0(6) . . . . ?
N6 Mn1 N1 C5 173.9(3) . . . . ?
N2 Mn1 N1 C5 -0.1(3) . . . . ?
N4 Mn1 N1 C5 80.1(3) . . . . ?
N5 Mn1 N1 C5 -91.2(3) . . . . ?
N3 Mn1 N1 C5 -13.6(6) . . . . ?
N6 Mn1 N1 C1 -6.0(4) . . . . ?
N2 Mn1 N1 C1 180.0(4) . . . . ?
N4 Mn1 N1 C1 -99.8(4) . . . . ?
N5 Mn1 N1 C1 88.9(4) . . . . ?
N3 Mn1 N1 C1 166.6(4) . . . . ?
N6 Mn1 N5 C20 105.0(4) . . . . ?
N2 Mn1 N5 C20 -78.4(4) . . . . ?
N4 Mn1 N5 C20 -149.7(5) . . . . ?
N3 Mn1 N5 C20 -159.6(4) . . . . ?
N1 Mn1 N5 C20 -0.4(4) . . . . ?
N6 Mn1 N5 C16 -74.3(3) . . . . ?
N2 Mn1 N5 C16 102.3(3) . . . . ?
N4 Mn1 N5 C16 31.0(6) . . . . ?
N3 Mn1 N5 C16 21.1(3) . . . . ?
N1 Mn1 N5 C16 -179.7(3) . . . . ?
C1 N1 C5 C4 2.9(7) . . . . ?
Mn1 N1 C5 C4 -177.0(4) . . . . ?
C1 N1 C5 C6 -179.7(4) . . . . ?
Mn1 N1 C5 C6 0.4(5) . . . . ?
C5 N1 C1 C21 175.4(4) . . . . ?
Mn1 N1 C1 C21 -4.7(7) . . . . ?
C5 N1 C1 C2 -4.1(6) . . . . ?
Mn1 N1 C1 C2 175.8(3) . . . . ?
N1 C1 C2 C3 3.0(7) . . . . ?
C21 C1 C2 C3 -176.5(5) . . . . ?
N1 C1 C2 C24 -178.4(4) . . . . ?
C21 C1 C2 C24 2.1(7) . . . . ?
C7 N2 C6 C5 -173.0(4) . . . . ?
Mn1 N2 C6 C5 0.5(6) . . . . ?
N1 C5 C6 N2 -0.6(6) . . . . ?
C4 C5 C6 N2 176.9(4) . . . . ?
C20 N5 C16 C17 3.0(7) . . . . ?
Mn1 N5 C16 C17 -177.6(4) . . . . ?
C20 N5 C16 C15 -179.9(4) . . . . ?
Mn1 N5 C16 C15 -0.5(5) . . . . ?
C10 N4 C14 C13 -1.9(7) . . . . ?
Mn1 N4 C14 C13 179.9(3) . . . . ?
C9 N3 C8 C7 -84.5(5) . . . . ?
C15 N3 C8 C7 149.6(4) . . . . ?
Mn1 N3 C8 C7 35.1(5) . . . . ?
C14 N4 C10 C11 0.9(7) . . . . ?
Mn1 N4 C10 C11 179.3(4) . . . . ?
C14 N4 C10 C9 178.6(4) . . . . ?
Mn1 N4 C10 C9 -3.0(5) . . . . ?
C16 N5 C20 C19 -1.4(7) . . . . ?
Mn1 N5 C20 C19 179.4(4) . . . . ?
C3 C2 C24 C23 176.4(5) . . . . ?
C1 C2 C24 C23 -2.1(8) . . . . ?
C24 C2 C3 C4 -179.1(5) . . . . ?
C1 C2 C3 C4 -0.5(8) . . . . ?
C6 N2 C7 C8 -154.0(4) . . . . ?
Mn1 N2 C7 C8 32.3(5) . . . . ?
N3 C8 C7 N2 -42.2(5) . . . . ?
N4 C14 C13 C12 1.6(7) . . . . ?
N5 C16 C15 N3 -29.4(5) . . . . ?
C17 C16 C15 N3 147.6(5) . . . . ?
C9 N3 C15 C16 162.2(4) . . . . ?
C8 N3 C15 C16 -73.2(4) . . . . ?
Mn1 N3 C15 C16 44.0(4) . . . . ?
C15 N3 C9 C10 -149.9(4) . . . . ?
C8 N3 C9 C10 87.8(4) . . . . ?
Mn1 N3 C9 C10 -33.0(4) . . . . ?
N4 C10 C9 N3 24.5(5) . . . . ?
C11 C10 C9 N3 -157.8(4) . . . . ?
N4 C10 C11 C12 0.5(7) . . . . ?
C9 C10 C11 C12 -177.1(4) . . . . ?
C23 C22 C21 C1 -1.6(8) . . . . ?
N1 C1 C21 C22 -179.8(5) . . . . ?
C2 C1 C21 C22 -0.3(7) . . . . ?
C2 C3 C4 C5 -0.7(8) . . . . ?
N1 C5 C4 C3 -0.5(8) . . . . ?
C6 C5 C4 C3 -177.8(5) . . . . ?
N5 C16 C17 C18 -3.3(8) . . . . ?
C15 C16 C17 C18 179.8(5) . . . . ?
N5 C20 C19 C18 0.1(9) . . . . ?
C2 C24 C23 C22 0.2(8) . . . . ?
C21 C22 C23 C24 1.7(9) . . . . ?
C10 C11 C12 C13 -0.8(8) . . . . ?
C14 C13 C12 C11 -0.1(7) . . . . ?
C20 C19 C18 C17 -0.4(9) . . . . ?
C16 C17 C18 C19 2.0(10) . . . . ?
